data_2209719
loop_
_publ_author_name
'D. J. Loro\~no-Gonz\'alez'

_publ_section_title <i>N</i>,<i>N</i>'-Bis(2,6-dimethylphenyl)-2-methyl-1-(trimethylsilyl)ethane-1,2-diimine
_journal_coeditor_code YM2004
_journal_issue 7
_journal_name_full 'Acta Crystallographica Section E'
_journal_page_first o2741
_journal_page_last o2742
_journal_paper_doi 10.1107/S1600536806021003
_journal_volume 62
_journal_year 2006
_chemical_formula_iupac 'C22 H30 N2 Si'
_chemical_formula_moiety 'C22 H30 N2 Si'
_chemical_formula_sum 'C22 H30 N2 Si'
_chemical_formula_weight 350.57
_chemical_name_common
;
1-Trimethylsilyl-2-methyl-1,2-bis(2,6-dimethylphenyl isonitrile)
;
_chemical_name_systematic
;
1-Trimethylsilyl-2-methyl-1,2-bis(2,6-dimethylphenyl isonitrile)
;
_space_group_IT_number 14
_symmetry_cell_setting monoclinic
_symmetry_space_group_name_Hall '-P 2yn'
_symmetry_space_group_name_H-M 'P 1 21/n 1'
_atom_sites_solution_hydrogens geom
_atom_sites_solution_primary direct
_atom_sites_solution_secondary difmap
_cell_angle_alpha 90.00
_cell_angle_beta 92.692(8)
_cell_angle_gamma 90.00
_cell_formula_units_Z 4
_cell_length_a 8.159(5)
_cell_length_b 12.612(8)
_cell_length_c 20.486(12)
_cell_measurement_reflns_used 4520
_cell_measurement_temperature 150(2)
_cell_measurement_theta_max 27.5
_cell_measurement_theta_min 2.5
_cell_volume 2106(2)
_computing_cell_refinement 'SAINT (Bruker, 2002)'
_computing_data_collection 'SMART (Bruker, 2001)'
_computing_data_reduction SAINT
_computing_molecular_graphics 'SHELXTL (Sheldrick, 1994)'
_computing_publication_material SHELXL97
_computing_structure_refinement 'SHELXL97 (Sheldrick, 1997)'
_computing_structure_solution 'SHELXS97 (Sheldrick, 1997)'
_diffrn_ambient_temperature 150(2)
_diffrn_measured_fraction_theta_full 0.996
_diffrn_measured_fraction_theta_max 0.996
_diffrn_measurement_device_type 'Bruker SMART APEX CCD with an Oxford Cryosystems low-temperature device'
_diffrn_measurement_method '\f and \w'
_diffrn_radiation_monochromator graphite
_diffrn_radiation_source 'normal-focus sealed tube'
_diffrn_radiation_type MoK\a
_diffrn_radiation_wavelength 0.71073
_diffrn_reflns_av_R_equivalents 0.1222
_diffrn_reflns_av_sigmaI/netI 0.1903
_diffrn_reflns_limit_h_max 9
_diffrn_reflns_limit_h_min -10
_diffrn_reflns_limit_k_max 14
_diffrn_reflns_limit_k_min -15
_diffrn_reflns_limit_l_max 25
_diffrn_reflns_limit_l_min 0
_diffrn_reflns_number 11514
_diffrn_reflns_theta_full 25.905
_diffrn_reflns_theta_max 26.434
_diffrn_reflns_theta_min 1.897
_diffrn_standards_decay_% 0
_diffrn_standards_interval_time 0
_diffrn_standards_number 0
_exptl_absorpt_coefficient_mu 0.118
_exptl_absorpt_correction_T_max 0.997
_exptl_absorpt_correction_T_min 0.967
_exptl_absorpt_correction_type multi-scan
_exptl_absorpt_process_details '(SADABS; Sheldrick, 1996)'
_exptl_crystal_colour 'Light orange'
_exptl_crystal_density_diffrn 1.106
_exptl_crystal_density_method 'not measured'
_exptl_crystal_description Plate
_exptl_crystal_F_000 760
_exptl_crystal_size_max 0.18
_exptl_crystal_size_mid 0.16
_exptl_crystal_size_min 0.09
_refine_diff_density_max 0.347
_refine_diff_density_min -0.276
_refine_ls_extinction_coef 0.021(3)
_refine_ls_extinction_expression Fc^*^=kFc[1+0.001xFc^2^\l^3^/sin(2\q)]^-1/4^
_refine_ls_extinction_method SHELXL97
_refine_ls_goodness_of_fit_ref 0.933
_refine_ls_hydrogen_treatment constr
_refine_ls_matrix_type full
_refine_ls_number_parameters 269
_refine_ls_number_reflns 3308
_refine_ls_number_restraints 0
_refine_ls_restrained_S_all 0.933
_refine_ls_R_factor_all 0.2159
_refine_ls_R_factor_gt 0.0765
_refine_ls_shift/su_max 0.000
_refine_ls_shift/su_mean 0.000
_refine_ls_structure_factor_coef Fsqd
_refine_ls_weighting_details 'calc w=1/[\s^2^(Fo^2^)+(0.0932P)^2^] where P=(Fo^2^+2Fc^2^)/3'
_refine_ls_weighting_scheme calc
_refine_ls_wR_factor_gt 0.1749
_refine_ls_wR_factor_ref 0.2180
_reflns_number_gt 3308
_reflns_number_total 4258
_reflns_threshold_expression I>2\s(I)
_cod_data_source_file ym2004.cif
_cod_data_source_block I
_cod_original_sg_symbol_H-M 'P 21/n'
_cod_database_code 2209719
_cod_database_fobs_code 2209719

loop_
_symmetry_equiv_pos_as_xyz
'x, y, z'
'-x+1/2, y+1/2, -z+1/2'
'-x, -y, -z'
'x-1/2, -y-1/2, z-1/2'

loop_
_atom_site_type_symbol
_atom_site_label
_atom_site_fract_x
_atom_site_fract_y
_atom_site_fract_z
_atom_site_U_iso_or_equiv
_atom_site_adp_type
_atom_site_calc_flag
_atom_site_refinement_flags
_atom_site_occupancy
Si Si1 0.86950(18) 0.20827(11) 0.03501(7) 0.0549(5) Uani d . 1
N N1 0.8171(4) 0.2990(3) 0.16380(17) 0.0431(10) Uani d . 1
N N2 0.9935(4) 0.0551(3) 0.13450(18) 0.0457(10) Uani d . 1
C C1 0.8647(5) 0.2214(4) 0.1286(2) 0.0427(12) Uani d . 1
C C2 0.9249(5) 0.1267(4) 0.1681(2) 0.0427(12) Uani d . 1
C C3 0.9025(6) 0.1233(4) 0.2391(2) 0.0517(13) Uani d . 1
H H3A 0.7885 0.1127 0.2468 0.078 Uiso calc R 1
H H3B 0.9387 0.1891 0.2585 0.078 Uiso calc R 1
H H3C 0.9656 0.0660 0.2581 0.078 Uiso calc R 1
C C4 0.7887(6) 0.3272(4) -0.0094(2) 0.0596(15) Uani d . 1
H H4A 0.7901 0.3150 -0.0556 0.089 Uiso calc R 1
H H4B 0.8561 0.3874 0.0020 0.089 Uiso calc R 1
H H4C 0.6782 0.3406 0.0025 0.089 Uiso calc R 1
C C5 0.7335(9) 0.0955(5) 0.0113(3) 0.094(2) Uani d . 1
H H5A 0.6287 0.1050 0.0299 0.142 Uiso calc R 1
H H5B 0.7820 0.0306 0.0273 0.142 Uiso calc R 1
H H5C 0.7195 0.0925 -0.0354 0.142 Uiso calc R 1
C C6 1.0843(7) 0.1912(5) 0.0098(3) 0.0824(19) Uani d . 1
H H6A 1.1296 0.1275 0.0289 0.124 Uiso calc R 1
H H6B 1.1490 0.2509 0.0244 0.124 Uiso calc R 1
H H6C 1.0849 0.1863 -0.0370 0.124 Uiso calc R 1
C C7 0.7570(5) 0.3957(3) 0.1353(2) 0.0400(11) Uani d . 1
C C8 0.8659(5) 0.4791(4) 0.1266(2) 0.0427(12) Uani d . 1
C C9 0.8027(6) 0.5735(4) 0.1013(2) 0.0505(13) Uani d . 1
H H9 0.8737 0.6297 0.0944 0.061 Uiso calc R 1
C C10 0.6380(6) 0.5859(4) 0.0861(2) 0.0533(13) Uani d . 1
H H10 0.5984 0.6499 0.0692 0.064 Uiso calc R 1
C C11 0.5318(6) 0.5030(4) 0.0960(2) 0.0556(14) Uani d . 1
H H11 0.4204 0.5118 0.0856 0.067 Uiso calc R 1
C C12 0.5880(6) 0.4065(4) 0.1211(2) 0.0480(13) Uani d . 1
C C13 1.0464(5) 0.4653(4) 0.1414(2) 0.0596(14) Uani d . 1
H H13A 1.0636 0.4312 0.1831 0.089 Uiso calc R 1
H H13B 1.0988 0.5335 0.1426 0.089 Uiso calc R 1
H H13C 1.0923 0.4224 0.1082 0.089 Uiso calc R 1
C C14 0.4745(6) 0.3159(4) 0.1306(3) 0.0617(15) Uani d . 1
H H14A 0.4973 0.2605 0.1002 0.093 Uiso calc R 1
H H14B 0.3632 0.3394 0.1232 0.093 Uiso calc R 1
H H14C 0.4897 0.2895 0.1744 0.093 Uiso calc R 1
C C15 1.0606(6) -0.0390(4) 0.1621(2) 0.0420(12) Uani d . 1
C C16 1.2322(5) -0.0483(3) 0.1701(2) 0.0444(12) Uani d . 1
C C17 1.2967(6) -0.1438(4) 0.1891(2) 0.0524(13) Uani d . 1
H H17 1.4100 -0.1503 0.1948 0.063 Uiso calc R 1
C C18 1.2000(6) -0.2310(4) 0.2001(2) 0.0529(13) Uani d . 1
H H18 1.2471 -0.2957 0.2122 0.064 Uiso calc R 1
C C19 1.0299(6) -0.2202(4) 0.1928(2) 0.0521(13) Uani d . 1
H H19 0.9633 -0.2782 0.2008 0.062 Uiso calc R 1
C C20 0.9586(5) -0.1249(4) 0.1739(2) 0.0435(12) Uani d . 1
C C21 1.3403(6) 0.0452(4) 0.1586(2) 0.0611(15) Uani d . 1
H H21A 1.4520 0.0272 0.1706 0.092 Uiso calc R 1
H H21B 1.3066 0.1039 0.1846 0.092 Uiso calc R 1
H H21C 1.3316 0.0643 0.1132 0.092 Uiso calc R 1
C C22 0.7744(5) -0.1165(4) 0.1665(2) 0.0575(14) Uani d . 1
H H22A 0.7337 -0.0810 0.2039 0.086 Uiso calc R 1
H H22B 0.7278 -0.1863 0.1632 0.086 Uiso calc R 1
H H22C 0.7445 -0.0770 0.1277 0.086 Uiso calc R 1

loop_
_atom_site_aniso_label
_atom_site_aniso_U_11
_atom_site_aniso_U_22
_atom_site_aniso_U_33
_atom_site_aniso_U_12
_atom_site_aniso_U_13
_atom_site_aniso_U_23
Si1 0.0580(10) 0.0512(10) 0.0549(9) 0.0092(8) -0.0028(7) 0.0003(8)
N1 0.028(2) 0.040(2) 0.061(2) 0.0012(19) -0.0048(18) 0.002(2)
N2 0.037(2) 0.039(3) 0.060(3) 0.0039(19) -0.0053(19) 0.005(2)
C1 0.023(3) 0.036(3) 0.068(3) 0.001(2) -0.005(2) 0.000(3)
C2 0.029(3) 0.036(3) 0.062(3) -0.003(2) -0.005(2) -0.002(3)
C3 0.050(3) 0.044(3) 0.060(3) 0.007(2) -0.006(2) 0.004(3)
C4 0.060(4) 0.064(4) 0.054(3) 0.015(3) -0.006(2) 0.002(3)
C5 0.138(6) 0.071(4) 0.072(4) -0.024(4) -0.020(4) -0.006(3)
C6 0.082(4) 0.096(5) 0.071(4) 0.048(4) 0.025(3) 0.022(3)
C7 0.033(3) 0.037(3) 0.050(3) 0.006(2) -0.001(2) -0.004(2)
C8 0.036(3) 0.040(3) 0.052(3) 0.001(2) -0.004(2) 0.003(2)
C9 0.043(3) 0.046(3) 0.062(3) -0.007(2) -0.006(3) -0.003(3)
C10 0.052(4) 0.041(3) 0.065(3) 0.009(3) -0.010(3) 0.003(3)
C11 0.043(3) 0.051(3) 0.072(4) 0.011(3) -0.006(3) 0.007(3)
C12 0.038(3) 0.047(3) 0.058(3) 0.004(2) -0.001(2) 0.001(3)
C13 0.035(3) 0.061(4) 0.082(4) 0.001(3) -0.010(3) 0.009(3)
C14 0.038(3) 0.056(4) 0.091(4) -0.005(2) -0.003(3) 0.014(3)
C15 0.038(3) 0.042(3) 0.046(3) 0.002(2) 0.002(2) 0.000(2)
C16 0.034(3) 0.035(3) 0.063(3) 0.002(2) 0.000(2) 0.004(3)
C17 0.030(3) 0.053(3) 0.074(3) 0.002(3) -0.002(2) 0.001(3)
C18 0.034(3) 0.047(3) 0.077(4) 0.008(2) -0.003(3) 0.001(3)
C19 0.043(3) 0.051(3) 0.062(3) -0.007(3) 0.004(2) 0.007(3)
C20 0.033(3) 0.044(3) 0.053(3) 0.006(2) -0.005(2) -0.001(3)
C21 0.045(3) 0.064(4) 0.074(4) -0.007(3) 0.003(3) -0.004(3)
C22 0.040(3) 0.060(3) 0.072(3) -0.004(3) 0.000(3) 0.002(3)

loop_
_atom_type_symbol
_atom_type_description
_atom_type_scat_dispersion_real
_atom_type_scat_dispersion_imag
_atom_type_scat_source
C C 0.0033 0.0016 'International Tables Vol C Tables 4.2.6.8 and 6.1.1.4'
H H 0.0000 0.0000 'International Tables Vol C Tables 4.2.6.8 and 6.1.1.4'
N N 0.0061 0.0033 'International Tables Vol C Tables 4.2.6.8 and 6.1.1.4'
Si Si 0.0817 0.0704 'International Tables Vol C Tables 4.2.6.8 and 6.1.1.4'

loop_
_geom_angle_atom_site_label_1
_geom_angle_atom_site_label_2
_geom_angle_atom_site_label_3
_geom_angle
_geom_angle_publ_flag
C5 Si1 C4 107.3(3) ?
C5 Si1 C6 113.4(3) ?
C4 Si1 C6 105.9(2) ?
C5 Si1 C1 106.6(2) ?
C4 Si1 C1 113.2(2) yes
C6 Si1 C1 110.5(2) ?
C1 N1 C7 121.8(4) yes
C2 N2 C15 123.2(4) yes
N1 C1 C2 113.6(4) yes
N1 C1 Si1 130.1(4) yes
C2 C1 Si1 116.4(3) yes
N2 C2 C3 126.0(4) yes
N2 C2 C1 114.1(4) yes
C3 C2 C1 119.9(4) yes
C2 C3 H3A 109.5 ?
C2 C3 H3B 109.5 ?
H3A C3 H3B 109.5 ?
C2 C3 H3C 109.5 ?
H3A C3 H3C 109.5 ?
H3B C3 H3C 109.5 ?
Si1 C4 H4A 109.5 ?
Si1 C4 H4B 109.5 ?
H4A C4 H4B 109.5 ?
Si1 C4 H4C 109.5 ?
H4A C4 H4C 109.5 ?
H4B C4 H4C 109.5 ?
Si1 C5 H5A 109.5 ?
Si1 C5 H5B 109.5 ?
H5A C5 H5B 109.5 ?
Si1 C5 H5C 109.5 ?
H5A C5 H5C 109.5 ?
H5B C5 H5C 109.5 ?
Si1 C6 H6A 109.5 ?
Si1 C6 H6B 109.5 ?
H6A C6 H6B 109.5 ?
Si1 C6 H6C 109.5 ?
H6A C6 H6C 109.5 ?
H6B C6 H6C 109.5 ?
C8 C7 C12 121.8(4) ?
C8 C7 N1 119.2(4) ?
C12 C7 N1 118.9(4) ?
C9 C8 C7 117.9(4) ?
C9 C8 C13 121.2(4) ?
C7 C8 C13 120.8(4) ?
C10 C9 C8 121.6(4) ?
C10 C9 H9 119.2 ?
C8 C9 H9 119.2 ?
C9 C10 C11 119.7(5) ?
C9 C10 H10 120.2 ?
C11 C10 H10 120.2 ?
C10 C11 C12 121.3(5) ?
C10 C11 H11 119.4 ?
C12 C11 H11 119.4 ?
C11 C12 C7 117.8(5) ?
C11 C12 C14 121.5(4) ?
C7 C12 C14 120.7(4) ?
C8 C13 H13A 109.5 ?
C8 C13 H13B 109.5 ?
H13A C13 H13B 109.5 ?
C8 C13 H13C 109.5 ?
H13A C13 H13C 109.5 ?
H13B C13 H13C 109.5 ?
C12 C14 H14A 109.5 ?
C12 C14 H14B 109.5 ?
H14A C14 H14B 109.5 ?
C12 C14 H14C 109.5 ?
H14A C14 H14C 109.5 ?
H14B C14 H14C 109.5 ?
C20 C15 C16 121.0(4) ?
C20 C15 N2 119.9(4) ?
C16 C15 N2 118.7(4) ?
C17 C16 C15 118.3(4) ?
C17 C16 C21 121.2(4) ?
C15 C16 C21 120.5(4) ?
C16 C17 C18 122.4(4) ?
C16 C17 H17 118.8 ?
C18 C17 H17 118.8 ?
C17 C18 C19 118.6(5) ?
C17 C18 H18 120.7 ?
C19 C18 H18 120.7 ?
C20 C19 C18 121.2(4) ?
C20 C19 H19 119.4 ?
C18 C19 H19 119.4 ?
C19 C20 C15 118.5(4) ?
C19 C20 C22 119.5(4) ?
C15 C20 C22 122.0(4) ?
C16 C21 H21A 109.5 ?
C16 C21 H21B 109.5 ?
H21A C21 H21B 109.5 ?
C16 C21 H21C 109.5 ?
H21A C21 H21C 109.5 ?
H21B C21 H21C 109.5 ?
C20 C22 H22A 109.5 ?
C20 C22 H22B 109.5 ?
H22A C22 H22B 109.5 ?
C20 C22 H22C 109.5 ?
H22A C22 H22C 109.5 ?
H22B C22 H22C 109.5 ?

loop_
_geom_bond_atom_site_label_1
_geom_bond_atom_site_label_2
_geom_bond_distance
_geom_bond_publ_flag
Si1 C1 1.926(5) yes
Si1 C4 1.859(5) ?
Si1 C5 1.854(6) ?
Si1 C6 1.863(5) ?
N1 C1 1.288(5) yes
N1 C7 1.428(5) yes
N2 C2 1.281(5) yes
N2 C15 1.414(5) yes
C1 C2 1.511(6) yes
C2 C3 1.474(6) yes
C3 H3A 0.9600 ?
C3 H3B 0.9600 ?
C3 H3C 0.9600 ?
C4 H4A 0.9600 ?
C4 H4B 0.9600 ?
C4 H4C 0.9600 ?
C5 H5A 0.9600 ?
C5 H5B 0.9600 ?
C5 H5C 0.9600 ?
C6 H6A 0.9600 ?
C6 H6B 0.9600 ?
C6 H6C 0.9600 ?
C7 C8 1.394(6) ?
C7 C12 1.402(6) ?
C8 C9 1.389(6) ?
C8 C13 1.500(6) ?
C9 C10 1.374(6) ?
C9 H9 0.9300 ?
C10 C11 1.379(6) ?
C10 H10 0.9300 ?
C11 C12 1.392(6) ?
C11 H11 0.9300 ?
C12 C14 1.489(6) ?
C13 H13A 0.9600 ?
C13 H13B 0.9600 ?
C13 H13C 0.9600 ?
C14 H14A 0.9600 ?
C14 H14B 0.9600 ?
C14 H14C 0.9600 ?
C15 C20 1.394(6) ?
C15 C16 1.407(6) ?
C16 C17 1.364(6) ?
C16 C21 1.497(6) ?
C17 C18 1.379(6) ?
C17 H17 0.9300 ?
C18 C19 1.396(6) ?
C18 H18 0.9300 ?
C19 C20 1.384(6) ?
C19 H19 0.9300 ?
C20 C22 1.507(6) ?
C21 H21A 0.9600 ?
C21 H21B 0.9600 ?
C21 H21C 0.9600 ?
C22 H22A 0.9600 ?
C22 H22B 0.9600 ?
C22 H22C 0.9600 ?

loop_
_geom_hbond_atom_site_label_D
_geom_hbond_atom_site_label_H
_geom_hbond_atom_site_label_A
_geom_hbond_distance_DH
_geom_hbond_distance_HA
_geom_hbond_distance_DA
_geom_hbond_angle_DHA
_geom_hbond_publ_flag
C4 H4C C7 0.96 2.85 3.110(7) 96.5 yes
C4 H4B C8 0.96 2.80 3.415(7) 122.7 yes
C4 H4B C9 0.96 3.15 3.844(7) 130.7 yes
C4 H4C C11 0.96 3.08 3.794(7) 132.1 yes
C4 H4C C12 0.96 2.70 3.353(7) 125.5 yes

loop_
_geom_torsion_atom_site_label_1
_geom_torsion_atom_site_label_2
_geom_torsion_atom_site_label_3
_geom_torsion_atom_site_label_4
_geom_torsion
_geom_torsion_publ_flag
C7 N1 C1 C2 179.6(3) yes
C7 N1 C1 Si1 -0.6(6) yes
C5 Si1 C1 N1 -118.8(5) ?
C4 Si1 C1 N1 -1.1(5) ?
C6 Si1 C1 N1 117.5(4) ?
C5 Si1 C1 C2 60.9(4) ?
C4 Si1 C1 C2 178.6(3) ?
C6 Si1 C1 C2 -62.8(4) ?
C15 N2 C2 C3 -0.8(7) yes
C15 N2 C2 C1 179.0(4) yes
N1 C1 C2 N2 -170.8(4) ?
Si1 C1 C2 N2 9.4(5) yes
N1 C1 C2 C3 9.0(6) yes
Si1 C1 C2 C3 -170.8(3) ?
C1 N1 C7 C8 -92.7(5) ?
C1 N1 C7 C12 91.7(5) ?
C12 C7 C8 C9 -2.0(7) ?
N1 C7 C8 C9 -177.5(4) ?
C12 C7 C8 C13 -179.3(4) ?
N1 C7 C8 C13 5.2(6) ?
C7 C8 C9 C10 1.1(7) ?
C13 C8 C9 C10 178.4(4) ?
C8 C9 C10 C11 -0.1(7) ?
C9 C10 C11 C12 0.0(7) ?
C10 C11 C12 C7 -0.8(7) ?
C10 C11 C12 C14 -178.7(5) ?
C8 C7 C12 C11 1.9(7) ?
N1 C7 C12 C11 177.3(4) ?
C8 C7 C12 C14 179.7(4) ?
N1 C7 C12 C14 -4.8(6) ?
C2 N2 C15 C20 82.2(6) ?
C2 N2 C15 C16 -105.0(5) ?
C20 C15 C16 C17 0.7(7) ?
N2 C15 C16 C17 -172.0(4) ?
C20 C15 C16 C21 -178.7(4) ?
N2 C15 C16 C21 8.6(6) ?
C15 C16 C17 C18 0.5(7) ?
C21 C16 C17 C18 179.9(4) ?
C16 C17 C18 C19 -1.4(7) ?
C17 C18 C19 C20 1.0(7) ?
C18 C19 C20 C15 0.1(7) ?
C18 C19 C20 C22 179.9(4) ?
C16 C15 C20 C19 -1.0(7) ?
N2 C15 C20 C19 171.6(4) ?
C16 C15 C20 C22 179.2(4) ?
N2 C15 C20 C22 -8.1(6) ?

loop_
_cod_related_entry_id
_cod_related_entry_database
_cod_related_entry_code
1 ChemSpider 30655006
